data_7202111
loop_
_publ_author_name
'Zhang, Lai-Ping'
'Yang, Jin'
'Ma, Jian-Fang'
'Jia, Zhi-Fang'
'Xie, Yun-Peng'
'Wei, Guo-Hua'

_publ_section_title
;
 A series of 2D and 3D metal--organic frameworks based on different
 polycarboxylate anions and a flexible
 2,2&#x2032;-bis(1H-imidazolyl)ether ligand
;
_journal_issue 10
_journal_name_full CrystEngComm
_journal_page_first 1410
_journal_paper_doi 10.1039/b804578j
_journal_volume 10
_journal_year 2008
_chemical_formula_moiety 'C18 H18 Cu N4 O5'
_chemical_formula_sum 'C18 H18 Cu N4 O5'
_chemical_formula_weight 433.90
_chemical_name_systematic
;
?
;
_space_group_IT_number 14
_symmetry_cell_setting monoclinic
_symmetry_space_group_name_Hall '-P 2yn'
_symmetry_space_group_name_H-M 'P 1 21/n 1'
_atom_sites_solution_hydrogens geom
_atom_sites_solution_primary direct
_atom_sites_solution_secondary difmap
_audit_creation_method SHELXL-97
_cell_angle_alpha 90.00
_cell_angle_beta 97.241(18)
_cell_angle_gamma 90.00
_cell_formula_units_Z 4
_cell_length_a 10.352(5)
_cell_length_b 12.761(5)
_cell_length_c 14.229(6)
_cell_measurement_reflns_used 4273
_cell_measurement_temperature 293(2)
_cell_measurement_theta_max 27.5
_cell_measurement_theta_min 3.0
_cell_volume 1864.7(14)
_computing_cell_refinement PROCESS-AUTO
_computing_data_collection PROCESS-AUTO
_computing_data_reduction PROCESS-AUTO
_computing_structure_refinement 'SHELXL-97 (Sheldrick, 1997)'
_computing_structure_solution 'SHELXS-97 (Sheldrick, 1997)'
_diffrn_ambient_temperature 293(2)
_diffrn_detector_area_resol_mean 10
_diffrn_measured_fraction_theta_full 0.998
_diffrn_measured_fraction_theta_max 0.997
_diffrn_measurement_device_type 'Rigaku RAXIS-RAPID'
_diffrn_measurement_method '\w scan'
_diffrn_radiation_monochromator graphite
_diffrn_radiation_source 'fine-focus sealed tube'
_diffrn_radiation_type MoK\a
_diffrn_radiation_wavelength 0.71069
_diffrn_reflns_av_R_equivalents 0.0348
_diffrn_reflns_av_sigmaI/netI 0.0289
_diffrn_reflns_limit_h_max 13
_diffrn_reflns_limit_h_min -13
_diffrn_reflns_limit_k_max 16
_diffrn_reflns_limit_k_min -15
_diffrn_reflns_limit_l_max 18
_diffrn_reflns_limit_l_min -18
_diffrn_reflns_number 17781
_diffrn_reflns_theta_full 25.00
_diffrn_reflns_theta_max 27.48
_diffrn_reflns_theta_min 3.05
_exptl_absorpt_coefficient_mu 1.210
_exptl_absorpt_correction_T_max 0.815
_exptl_absorpt_correction_T_min 0.775
_exptl_absorpt_correction_type multi-scan
_exptl_absorpt_process_details
;
Higashi,T (1995) Program for absorption correction.
Rigaku Corporation, Tokyo, Japan.
;
_exptl_crystal_colour blue
_exptl_crystal_density_diffrn 1.546
_exptl_crystal_density_method 'not measured'
_exptl_crystal_description block
_exptl_crystal_F_000 892
_exptl_crystal_size_max 0.227
_exptl_crystal_size_mid 0.180
_exptl_crystal_size_min 0.165
_refine_diff_density_max 1.251
_refine_diff_density_min -1.384
_refine_diff_density_rms 0.079
_refine_ls_extinction_method none
_refine_ls_goodness_of_fit_ref 1.078
_refine_ls_hydrogen_treatment constr
_refine_ls_matrix_type full
_refine_ls_number_parameters 256
_refine_ls_number_reflns 4273
_refine_ls_number_restraints 0
_refine_ls_restrained_S_all 1.078
_refine_ls_R_factor_all 0.0692
_refine_ls_R_factor_gt 0.0476
_refine_ls_shift/su_max 0.000
_refine_ls_shift/su_mean 0.000
_refine_ls_structure_factor_coef Fsqd
_refine_ls_weighting_details 'calc w=1/[\s^2^(Fo^2^)+(0.0527P)^2^+3.1273P] where P=(Fo^2^+2Fc^2^)/3'
_refine_ls_weighting_scheme calc
_refine_ls_wR_factor_gt 0.1215
_refine_ls_wR_factor_ref 0.1332
_reflns_number_gt 3041
_reflns_number_total 4273
_reflns_threshold_expression >2sigma(I)
_cod_data_source_file b804578j.txt
_cod_data_source_block Compound-3
_cod_original_cell_volume 1864.7(15)
_cod_original_sg_symbol_Hall '-P 2yn '
_cod_original_sg_symbol_H-M 'P 21/n '
_cod_database_code 7202111

loop_
_symmetry_equiv_pos_as_xyz
'x, y, z'
'-x+1/2, y+1/2, -z+1/2'
'-x, -y, -z'
'x-1/2, -y-1/2, z-1/2'

loop_
_atom_site_label
_atom_site_type_symbol
_atom_site_fract_x
_atom_site_fract_y
_atom_site_fract_z
_atom_site_U_iso_or_equiv
_atom_site_adp_type
_atom_site_occupancy
_atom_site_symmetry_multiplicity
_atom_site_calc_flag
_atom_site_refinement_flags
_atom_site_disorder_assembly
_atom_site_disorder_group
C1 C -0.1983(3) 0.3781(2) 0.0330(2) 0.0315(7) Uani 1 1 d . . .
C2 C -0.3149(3) 0.3068(2) 0.0112(2) 0.0306(7) Uani 1 1 d . . .
C3 C -0.4371(4) 0.3537(3) 0.0067(3) 0.0440(9) Uani 1 1 d . . .
H3 H -0.4429 0.4238 0.0235 0.053 Uiso 1 1 calc R . .
C4 C -0.5498(4) 0.2983(4) -0.0221(3) 0.0551(11) Uani 1 1 d . . .
H4 H -0.6303 0.3311 -0.0244 0.066 Uiso 1 1 calc R . .
C5 C -0.5428(4) 0.1945(4) -0.0475(3) 0.0534(11) Uani 1 1 d . . .
H5 H -0.6183 0.1574 -0.0685 0.064 Uiso 1 1 calc R . .
C6 C -0.4223(3) 0.1457(3) -0.0415(3) 0.0422(8) Uani 1 1 d . . .
H6 H -0.4178 0.0753 -0.0577 0.051 Uiso 1 1 calc R . .
C7 C -0.3085(3) 0.1999(2) -0.0117(2) 0.0299(7) Uani 1 1 d . . .
C8 C -0.1833(3) 0.1397(2) 0.0050(2) 0.0318(7) Uani 1 1 d . . .
C9 C -0.1395(4) -0.0478(3) 0.1704(3) 0.0401(8) Uani 1 1 d . . .
H9 H -0.1531 0.0226 0.1826 0.048 Uiso 1 1 calc R . .
C10 C -0.1752(4) -0.1278(3) 0.2222(3) 0.0432(9) Uani 1 1 d . . .
H10 H -0.2168 -0.1233 0.2763 0.052 Uiso 1 1 calc R . .
C11 C -0.0805(3) -0.1888(3) 0.1049(2) 0.0359(7) Uani 1 1 d . . .
H11 H -0.0453 -0.2351 0.0644 0.043 Uiso 1 1 calc R . .
C12 C -0.1573(4) -0.3258(3) 0.2118(3) 0.0511(10) Uani 1 1 d . . .
H12A H -0.2177 -0.3250 0.2586 0.061 Uiso 1 1 calc R . .
H12B H -0.1964 -0.3671 0.1583 0.061 Uiso 1 1 calc R . .
C13 C -0.0383(6) -0.3758(4) 0.2521(5) 0.111(3) Uani 1 1 d . . .
H13A H -0.0639 -0.4271 0.2966 0.133 Uiso 1 1 calc R . .
H13B H -0.0085 -0.4156 0.2008 0.133 Uiso 1 1 calc R . .
C14 C 0.1775(4) -0.3728(3) 0.3169(3) 0.0564(11) Uani 1 1 d . . .
H14A H 0.1819 -0.4452 0.2968 0.068 Uiso 1 1 calc R . .
H14B H 0.1973 -0.3707 0.3853 0.068 Uiso 1 1 calc R . .
C15 C 0.2758(4) -0.3093(3) 0.2733(3) 0.0525(10) Uani 1 1 d . . .
H15A H 0.3593 -0.3449 0.2827 0.063 Uiso 1 1 calc R . .
H15B H 0.2493 -0.3036 0.2056 0.063 Uiso 1 1 calc R . .
C16 C 0.1993(4) -0.1249(3) 0.3083(3) 0.0461(9) Uani 1 1 d . . .
H16 H 0.1184 -0.1249 0.2715 0.055 Uiso 1 1 calc R . .
C17 C 0.2505(4) -0.0476(3) 0.3657(3) 0.0405(8) Uani 1 1 d . . .
H17 H 0.2098 0.0158 0.3750 0.049 Uiso 1 1 calc R . .
C18 C 0.3921(4) -0.1716(3) 0.3755(3) 0.0384(8) Uani 1 1 d . . .
H18 H 0.4671 -0.2110 0.3923 0.046 Uiso 1 1 calc R . .
N1 N -0.0796(3) -0.0857(2) 0.0960(2) 0.0335(6) Uani 1 1 d . . .
N2 N -0.1386(3) -0.2180(2) 0.1798(2) 0.0367(6) Uani 1 1 d . . .
N3 N 0.2902(3) -0.2035(2) 0.3148(2) 0.0406(7) Uani 1 1 d . . .
N4 N 0.3721(3) -0.0765(2) 0.4086(2) 0.0338(6) Uani 1 1 d . . .
O1 O -0.1101(2) 0.37232(16) -0.02276(16) 0.0306(5) Uani 1 1 d . . .
O2 O -0.1970(3) 0.4447(2) 0.09592(19) 0.0483(7) Uani 1 1 d . . .
O3 O -0.0987(2) 0.16441(18) 0.07196(19) 0.0403(6) Uani 1 1 d . . .
O4 O -0.1716(2) 0.06071(18) -0.04771(17) 0.0375(5) Uani 1 1 d . . .
O5 O 0.0547(4) -0.3350(3) 0.2910(5) 0.158(3) Uani 1 1 d . . .
Cu1 Cu 0.0000 0.5000 0.0000 0.02791(15) Uani 1 2 d S . .
Cu2 Cu 0.0000 0.0000 0.0000 0.02858(15) Uani 1 2 d S . .

loop_
_atom_site_aniso_label
_atom_site_aniso_U_11
_atom_site_aniso_U_22
_atom_site_aniso_U_33
_atom_site_aniso_U_23
_atom_site_aniso_U_13
_atom_site_aniso_U_12
C1 0.0365(18) 0.0225(14) 0.0361(16) 0.0021(13) 0.0068(14) 0.0023(13)
C2 0.0304(16) 0.0299(16) 0.0319(15) 0.0031(13) 0.0052(13) 0.0053(13)
C3 0.037(2) 0.040(2) 0.055(2) -0.0009(17) 0.0050(17) 0.0106(16)
C4 0.0302(19) 0.065(3) 0.068(3) -0.006(2) 0.0004(18) 0.0163(19)
C5 0.0289(19) 0.064(3) 0.065(3) -0.011(2) -0.0050(18) -0.0015(18)
C6 0.0352(19) 0.0406(19) 0.050(2) -0.0084(17) 0.0024(16) -0.0004(16)
C7 0.0266(16) 0.0300(16) 0.0334(16) 0.0027(13) 0.0047(13) 0.0004(13)
C8 0.0302(16) 0.0251(15) 0.0409(17) 0.0073(14) 0.0080(14) 0.0006(13)
C9 0.047(2) 0.0326(17) 0.0432(19) -0.0027(16) 0.0161(16) 0.0079(16)
C10 0.046(2) 0.045(2) 0.0419(19) -0.0016(17) 0.0185(16) 0.0068(17)
C11 0.0384(19) 0.0308(17) 0.0400(18) -0.0008(14) 0.0106(15) 0.0026(14)
C12 0.051(2) 0.038(2) 0.067(3) 0.011(2) 0.017(2) -0.0098(18)
C13 0.105(5) 0.065(3) 0.142(6) 0.062(4) -0.069(4) -0.043(3)
C14 0.064(3) 0.0277(18) 0.075(3) 0.0016(19) -0.001(2) 0.0066(18)
C15 0.059(3) 0.041(2) 0.056(2) -0.0226(19) -0.0029(19) -0.0037(19)
C16 0.044(2) 0.0377(19) 0.051(2) -0.0039(17) -0.0153(17) 0.0017(17)
C17 0.041(2) 0.0275(16) 0.050(2) -0.0002(16) -0.0048(16) 0.0036(15)
C18 0.0367(18) 0.0336(17) 0.0430(18) -0.0090(16) -0.0022(15) 0.0016(15)
N1 0.0345(15) 0.0298(14) 0.0378(14) 0.0035(12) 0.0110(12) 0.0058(12)
N2 0.0379(16) 0.0324(14) 0.0420(16) 0.0052(13) 0.0129(13) -0.0012(12)
N3 0.0435(17) 0.0339(15) 0.0418(16) -0.0120(13) -0.0053(13) -0.0010(13)
N4 0.0357(15) 0.0268(13) 0.0376(14) -0.0044(12) -0.0004(12) 0.0008(12)
O1 0.0317(12) 0.0241(10) 0.0365(12) 0.0023(9) 0.0062(9) 0.0015(9)
O2 0.0586(17) 0.0413(14) 0.0483(15) -0.0132(13) 0.0197(13) -0.0098(13)
O3 0.0347(13) 0.0270(12) 0.0562(15) 0.0062(11) -0.0063(11) 0.0000(10)
O4 0.0346(13) 0.0309(12) 0.0472(14) -0.0014(11) 0.0061(11) 0.0073(10)
O5 0.049(2) 0.0366(18) 0.370(9) 0.000(3) -0.041(4) -0.0019(17)
Cu1 0.0319(3) 0.0222(3) 0.0294(3) 0.0024(2) 0.0030(2) 0.0019(2)
Cu2 0.0298(3) 0.0232(3) 0.0338(3) 0.0015(2) 0.0077(2) 0.0048(2)

loop_
_atom_type_symbol
_atom_type_description
_atom_type_scat_dispersion_real
_atom_type_scat_dispersion_imag
_atom_type_scat_source
C C 0.0033 0.0016 'International Tables Vol C Tables 4.2.6.8 and 6.1.1.4'
H H 0.0000 0.0000 'International Tables Vol C Tables 4.2.6.8 and 6.1.1.4'
N N 0.0061 0.0033 'International Tables Vol C Tables 4.2.6.8 and 6.1.1.4'
O O 0.0106 0.0060 'International Tables Vol C Tables 4.2.6.8 and 6.1.1.4'
Cu Cu 0.3201 1.2651 'International Tables Vol C Tables 4.2.6.8 and 6.1.1.4'

loop_
_geom_angle_atom_site_label_1
_geom_angle_atom_site_label_2
_geom_angle_atom_site_label_3
_geom_angle
_geom_angle_site_symmetry_1
_geom_angle_site_symmetry_3
_geom_angle_publ_flag
O2 C1 O1 123.0(3) . . ?
O2 C1 C2 119.9(3) . . ?
O1 C1 C2 116.7(3) . . ?
C3 C2 C7 118.4(3) . . ?
C3 C2 C1 116.6(3) . . ?
C7 C2 C1 124.8(3) . . ?
C4 C3 C2 121.5(4) . . ?
C4 C3 H3 119.3 . . ?
C2 C3 H3 119.3 . . ?
C5 C4 C3 120.0(4) . . ?
C5 C4 H4 120.0 . . ?
C3 C4 H4 120.0 . . ?
C4 C5 C6 119.5(4) . . ?
C4 C5 H5 120.3 . . ?
C6 C5 H5 120.3 . . ?
C7 C6 C5 121.2(4) . . ?
C7 C6 H6 119.4 . . ?
C5 C6 H6 119.4 . . ?
C6 C7 C2 119.5(3) . . ?
C6 C7 C8 118.5(3) . . ?
C2 C7 C8 121.8(3) . . ?
O3 C8 O4 122.7(3) . . ?
O3 C8 C7 119.9(3) . . ?
O4 C8 C7 117.2(3) . . ?
C10 C9 N1 109.7(3) . . ?
C10 C9 H9 125.1 . . ?
N1 C9 H9 125.1 . . ?
C9 C10 N2 106.7(3) . . ?
C9 C10 H10 126.7 . . ?
N2 C10 H10 126.7 . . ?
N1 C11 N2 111.2(3) . . ?
N1 C11 H11 124.4 . . ?
N2 C11 H11 124.4 . . ?
C13 C12 N2 113.5(4) . . ?
C13 C12 H12A 108.9 . . ?
N2 C12 H12A 108.9 . . ?
C13 C12 H12B 108.9 . . ?
N2 C12 H12B 108.9 . . ?
H12A C12 H12B 107.7 . . ?
O5 C13 C12 127.0(5) . . ?
O5 C13 H13A 105.5 . . ?
C12 C13 H13A 105.5 . . ?
O5 C13 H13B 105.5 . . ?
C12 C13 H13B 105.5 . . ?
H13A C13 H13B 106.1 . . ?
O5 C14 C15 110.9(4) . . ?
O5 C14 H14A 109.5 . . ?
C15 C14 H14A 109.5 . . ?
O5 C14 H14B 109.5 . . ?
C15 C14 H14B 109.5 . . ?
H14A C14 H14B 108.1 . . ?
N3 C15 C14 111.7(3) . . ?
N3 C15 H15A 109.3 . . ?
C14 C15 H15A 109.3 . . ?
N3 C15 H15B 109.3 . . ?
C14 C15 H15B 109.3 . . ?
H15A C15 H15B 107.9 . . ?
C17 C16 N3 106.3(3) . . ?
C17 C16 H16 126.8 . . ?
N3 C16 H16 126.8 . . ?
C16 C17 N4 109.9(3) . . ?
C16 C17 H17 125.0 . . ?
N4 C17 H17 125.0 . . ?
N4 C18 N3 111.1(3) . . ?
N4 C18 H18 124.4 . . ?
N3 C18 H18 124.4 . . ?
C11 N1 C9 105.4(3) . . ?
C11 N1 Cu2 128.1(2) . . ?
C9 N1 Cu2 126.5(2) . . ?
C11 N2 C10 107.0(3) . . ?
C11 N2 C12 126.5(3) . . ?
C10 N2 C12 126.5(3) . . ?
C18 N3 C16 107.4(3) . . ?
C18 N3 C15 124.6(3) . . ?
C16 N3 C15 127.6(3) . . ?
C18 N4 C17 105.2(3) . . ?
C18 N4 Cu1 124.0(2) . 2_545 ?
C17 N4 Cu1 130.8(2) . 2_545 ?
C1 O1 Cu1 106.81(19) . . ?
C8 O4 Cu2 104.8(2) . . ?
C13 O5 C14 130.8(5) . . ?
O1 Cu1 O1 180 . 3_565 ?
O1 Cu1 N4 91.44(10) . 2 ?
O1 Cu1 N4 88.56(10) 3_565 2 ?
O1 Cu1 N4 88.56(10) . 4_565 ?
O1 Cu1 N4 91.44(10) 3_565 4_565 ?
N4 Cu1 N4 180 2 4_565 ?
O4 Cu2 O4 180 3 . ?
O4 Cu2 N1 88.91(11) 3 . ?
O4 Cu2 N1 91.09(11) . . ?
O4 Cu2 N1 91.09(11) 3 3 ?
O4 Cu2 N1 88.91(11) . 3 ?
N1 Cu2 N1 180 . 3 ?

loop_
_geom_bond_atom_site_label_1
_geom_bond_atom_site_label_2
_geom_bond_distance
_geom_bond_site_symmetry_2
_geom_bond_publ_flag
C1 O2 1.234(4) . ?
C1 O1 1.285(4) . ?
C1 C2 1.512(5) . ?
C2 C3 1.393(5) . ?
C2 C7 1.406(5) . ?
C3 C4 1.381(6) . ?
C3 H3 0.9300 . ?
C4 C5 1.378(6) . ?
C4 H4 0.9300 . ?
C5 C6 1.388(5) . ?
C5 H5 0.9300 . ?
C6 C7 1.386(5) . ?
C6 H6 0.9300 . ?
C7 C8 1.500(4) . ?
C8 O3 1.250(4) . ?
C8 O4 1.271(4) . ?
C9 C10 1.338(5) . ?
C9 N1 1.380(4) . ?
C9 H9 0.9300 . ?
C10 N2 1.374(5) . ?
C10 H10 0.9300 . ?
C11 N1 1.322(4) . ?
C11 N2 1.342(4) . ?
C11 H11 0.9300 . ?
C12 C13 1.441(7) . ?
C12 N2 1.469(4) . ?
C12 H12A 0.9700 . ?
C12 H12B 0.9700 . ?
C13 O5 1.170(6) . ?
C13 H13A 0.9700 . ?
C13 H13B 0.9700 . ?
C14 O5 1.366(5) . ?
C14 C15 1.495(6) . ?
C14 H14A 0.9700 . ?
C14 H14B 0.9700 . ?
C15 N3 1.474(5) . ?
C15 H15A 0.9700 . ?
C15 H15B 0.9700 . ?
C16 C17 1.345(5) . ?
C16 N3 1.371(5) . ?
C16 H16 0.9300 . ?
C17 N4 1.378(4) . ?
C17 H17 0.9300 . ?
C18 N4 1.328(4) . ?
C18 N3 1.340(4) . ?
C18 H18 0.9300 . ?
N1 Cu2 2.005(3) . ?
N4 Cu1 1.991(3) 2_545 ?
O1 Cu1 1.991(2) . ?
O4 Cu2 1.978(2) . ?
Cu1 O1 1.991(2) 3_565 ?
Cu1 N4 1.991(3) 2 ?
Cu1 N4 1.991(3) 4_565 ?
Cu2 O4 1.978(2) 3 ?
Cu2 N1 2.005(3) 3 ?

loop_
_geom_torsion_atom_site_label_1
_geom_torsion_atom_site_label_2
_geom_torsion_atom_site_label_3
_geom_torsion_atom_site_label_4
_geom_torsion
_geom_torsion_site_symmetry_1
_geom_torsion_site_symmetry_2
_geom_torsion_site_symmetry_3
_geom_torsion_site_symmetry_4
_geom_torsion_publ_flag
O2 C1 C2 C3 43.8(5) . . . . ?
O1 C1 C2 C3 -129.4(3) . . . . ?
O2 C1 C2 C7 -141.3(3) . . . . ?
O1 C1 C2 C7 45.5(4) . . . . ?
C7 C2 C3 C4 -2.0(6) . . . . ?
C1 C2 C3 C4 173.3(4) . . . . ?
C2 C3 C4 C5 -0.2(7) . . . . ?
C3 C4 C5 C6 1.6(7) . . . . ?
C4 C5 C6 C7 -0.9(6) . . . . ?
C5 C6 C7 C2 -1.2(5) . . . . ?
C5 C6 C7 C8 172.4(4) . . . . ?
C3 C2 C7 C6 2.6(5) . . . . ?
C1 C2 C7 C6 -172.2(3) . . . . ?
C3 C2 C7 C8 -170.8(3) . . . . ?
C1 C2 C7 C8 14.4(5) . . . . ?
C6 C7 C8 O3 -142.9(3) . . . . ?
C2 C7 C8 O3 30.6(5) . . . . ?
C6 C7 C8 O4 33.2(4) . . . . ?
C2 C7 C8 O4 -153.4(3) . . . . ?
N1 C9 C10 N2 -0.5(4) . . . . ?
N2 C12 C13 O5 28.5(11) . . . . ?
O5 C14 C15 N3 69.6(5) . . . . ?
N3 C16 C17 N4 -0.2(5) . . . . ?
N2 C11 N1 C9 0.6(4) . . . . ?
N2 C11 N1 Cu2 177.5(2) . . . . ?
C10 C9 N1 C11 -0.1(4) . . . . ?
C10 C9 N1 Cu2 -177.0(3) . . . . ?
N1 C11 N2 C10 -1.0(4) . . . . ?
N1 C11 N2 C12 -179.9(3) . . . . ?
C9 C10 N2 C11 0.9(4) . . . . ?
C9 C10 N2 C12 179.8(4) . . . . ?
C13 C12 N2 C11 70.6(6) . . . . ?
C13 C12 N2 C10 -108.0(6) . . . . ?
N4 C18 N3 C16 0.0(4) . . . . ?
N4 C18 N3 C15 -173.4(3) . . . . ?
C17 C16 N3 C18 0.1(5) . . . . ?
C17 C16 N3 C15 173.3(4) . . . . ?
C14 C15 N3 C18 105.9(4) . . . . ?
C14 C15 N3 C16 -66.1(5) . . . . ?
N3 C18 N4 C17 -0.1(4) . . . . ?
N3 C18 N4 Cu1 -179.6(2) . . . 2_545 ?
C16 C17 N4 C18 0.2(4) . . . . ?
C16 C17 N4 Cu1 179.7(3) . . . 2_545 ?
O2 C1 O1 Cu1 -9.1(4) . . . . ?
C2 C1 O1 Cu1 163.9(2) . . . . ?
O3 C8 O4 Cu2 -1.4(4) . . . . ?
C7 C8 O4 Cu2 -177.4(2) . . . . ?
C12 C13 O5 C14 -167.5(7) . . . . ?
C15 C14 O5 C13 122.0(9) . . . . ?
C1 O1 Cu1 N4 95.0(2) . . . 2 ?
C1 O1 Cu1 N4 -85.0(2) . . . 4_565 ?
C8 O4 Cu2 N1 86.9(2) . . . . ?
C8 O4 Cu2 N1 -93.1(2) . . . 3 ?
C11 N1 Cu2 O4 -60.0(3) . . . 3 ?
C9 N1 Cu2 O4 116.3(3) . . . 3 ?
C11 N1 Cu2 O4 120.0(3) . . . . ?
C9 N1 Cu2 O4 -63.7(3) . . . . ?
